data_7005437
loop_
_publ_author_name
'Schmiege, Benjamin M.'
'Carney, Michael J.'
'Small, Brooke L.'
'Gerlach, Deidra L.'
'Halfen, Jason A.'

_publ_section_title
;
 Alternatives to pyridinediimine ligands: syntheses and structures of
 metal complexes supported by donor-modified alpha-diimine ligands.
;
_journal_issue 24
_journal_name_full 'Dalton transactions (Cambridge, England : 2003)'
_journal_page_first 2547
_journal_page_last 2562
_journal_paper_doi 10.1039/b702197f
_journal_year 2007
_chemical_formula_sum 'C28 H25 Cl2 Fe N3 S'
_chemical_formula_weight 562.32
_chemical_name_common 040029
_chemical_name_systematic
;
?
;
_space_group_IT_number 148
_symmetry_cell_setting trigonal
_symmetry_space_group_name_Hall '-R 3'
_symmetry_space_group_name_H-M 'R -3 :H'
_atom_sites_solution_hydrogens geom
_atom_sites_solution_primary direct
_atom_sites_solution_secondary difmap
_audit_creation_method SHELXL-97
_cell_angle_alpha 90.00
_cell_angle_beta 90.00
_cell_angle_gamma 120.00
_cell_formula_units_Z 18
_cell_length_a 38.587(6)
_cell_length_b 38.587(6)
_cell_length_c 10.062(2)
_cell_measurement_reflns_used 25
_cell_measurement_temperature 293(2)
_cell_measurement_theta_max 14.52
_cell_measurement_theta_min 8.92
_cell_volume 12975(4)
_computing_structure_refinement 'SHELXL-97 (Sheldrick, 1997)'
_computing_structure_solution 'SHELXS-97 (Sheldrick, 1990)'
_diffrn_ambient_temperature 293(2)
_diffrn_measured_fraction_theta_full 0.996
_diffrn_measured_fraction_theta_max 0.996
_diffrn_measurement_device_type 'Bruker-Nonius MACH3S'
_diffrn_measurement_method 'Omega 2-theta scans'
_diffrn_radiation_monochromator graphite
_diffrn_radiation_source 'fine-focus sealed tube'
_diffrn_radiation_type MoK\a
_diffrn_radiation_wavelength 0.71073
_diffrn_reflns_av_R_equivalents 0.0664
_diffrn_reflns_av_sigmaI/netI 0.1355
_diffrn_reflns_limit_h_max 41
_diffrn_reflns_limit_h_min 0
_diffrn_reflns_limit_k_max 41
_diffrn_reflns_limit_k_min 0
_diffrn_reflns_limit_l_max 12
_diffrn_reflns_limit_l_min -12
_diffrn_reflns_number 5914
_diffrn_reflns_theta_full 25.98
_diffrn_reflns_theta_max 25.98
_diffrn_reflns_theta_min 2.11
_diffrn_standards_interval_time 90
_diffrn_standards_number 2
_exptl_absorpt_coefficient_mu 0.801
_exptl_absorpt_correction_T_max 0.9242
_exptl_absorpt_correction_T_min 0.7400
_exptl_absorpt_correction_type psi-scan
_exptl_absorpt_process_details 'North et al. Acta Cryst. 1968, A24, 351'
_exptl_crystal_colour Brown
_exptl_crystal_density_diffrn 1.295
_exptl_crystal_density_method 'not measured'
_exptl_crystal_description Prism
_exptl_crystal_F_000 5220
_exptl_crystal_size_max 0.40
_exptl_crystal_size_mid 0.22
_exptl_crystal_size_min 0.10
_refine_diff_density_max 0.696
_refine_diff_density_min -0.479
_refine_diff_density_rms 0.092
_refine_ls_extinction_method none
_refine_ls_goodness_of_fit_ref 1.007
_refine_ls_hydrogen_treatment constr
_refine_ls_matrix_type full
_refine_ls_number_parameters 316
_refine_ls_number_reflns 5649
_refine_ls_number_restraints 0
_refine_ls_restrained_S_all 1.007
_refine_ls_R_factor_all 0.1886
_refine_ls_R_factor_gt 0.0820
_refine_ls_shift/su_max 0.000
_refine_ls_shift/su_mean 0.000
_refine_ls_structure_factor_coef Fsqd
_refine_ls_weighting_details 'calc w=1/[\s^2^(Fo^2^)+(0.1154P)^2^+0.0000P] where P=(Fo^2^+2Fc^2^)/3'
_refine_ls_weighting_scheme calc
_refine_ls_wR_factor_gt 0.2008
_refine_ls_wR_factor_ref 0.2550
_reflns_number_gt 2587
_reflns_number_total 5649
_reflns_threshold_expression >2sigma(I)
_cod_data_source_file b702197f.txt
_cod_data_source_block (1a)FeCl2
_cod_depositor_comments
;
The following automatic conversions were performed:
'_symmetry_cell_setting' value 'Trigonal' changed to 'trigonal' according
to '/home/saulius/struct/CIF-dictionaries/cif_core.dic' dictionary named
'cif_core.dic' version 2.4.1 from
2010-06-29.

'_exptl_absorpt_correction_type' value 'Psi-scan' changed to
'psi-scan' according to
'/home/saulius/struct/CIF-dictionaries/cif_core.dic' dictionary named
'cif_core.dic' version 2.4.1 from 2010-06-29.

Automatic conversion script
Id: cif_fix_enum 1527 2010-12-29 10:47:43Z saulius 
;
_cod_original_sg_symbol_H-M R-3
_cod_database_code 7005437

loop_
_symmetry_equiv_pos_as_xyz
'x, y, z'
'-y, x-y, z'
'-x+y, -x, z'
'x+2/3, y+1/3, z+1/3'
'-y+2/3, x-y+1/3, z+1/3'
'-x+y+2/3, -x+1/3, z+1/3'
'x+1/3, y+2/3, z+2/3'
'-y+1/3, x-y+2/3, z+2/3'
'-x+y+1/3, -x+2/3, z+2/3'
'-x, -y, -z'
'y, -x+y, -z'
'x-y, x, -z'
'-x+2/3, -y+1/3, -z+1/3'
'y+2/3, -x+y+1/3, -z+1/3'
'x-y+2/3, x+1/3, -z+1/3'
'-x+1/3, -y+2/3, -z+2/3'
'y+1/3, -x+y+2/3, -z+2/3'
'x-y+1/3, x+2/3, -z+2/3'

loop_
_atom_site_label
_atom_site_type_symbol
_atom_site_fract_x
_atom_site_fract_y
_atom_site_fract_z
_atom_site_U_iso_or_equiv
_atom_site_adp_type
_atom_site_occupancy
_atom_site_symmetry_multiplicity
_atom_site_calc_flag
_atom_site_refinement_flags
_atom_site_disorder_assembly
_atom_site_disorder_group
Fe1 Fe 0.37826(3) 0.10654(3) 0.05451(11) 0.0453(3) Uani 1 1 d . . .
Cl1 Cl 0.42594(7) 0.12123(7) 0.2118(2) 0.0650(6) Uani 1 1 d . . .
Cl2 Cl 0.38015(6) 0.06715(6) -0.11352(19) 0.0556(6) Uani 1 1 d . . .
S1 S 0.45436(8) 0.24727(8) 0.0882(3) 0.0800(8) Uani 1 1 d . . .
N1 N 0.33292(18) 0.11787(18) -0.0045(6) 0.0452(15) Uani 1 1 d . . .
N2 N 0.41015(19) 0.16471(18) -0.0504(6) 0.0478(16) Uani 1 1 d . . .
N3 N 0.32466(19) 0.06177(17) 0.1649(6) 0.0458(15) Uani 1 1 d . . .
C1 C 0.3210(3) 0.1670(2) -0.1377(8) 0.050(2) Uani 1 1 d . . .
C2 C 0.2825(3) 0.1586(3) -0.1430(9) 0.060(2) Uani 1 1 d . . .
H2A H 0.2627 0.1366 -0.0976 0.072 Uiso 1 1 calc R . .
C3 C 0.2727(4) 0.1827(3) -0.2158(10) 0.081(3) Uani 1 1 d . . .
H3A H 0.2461 0.1764 -0.2200 0.097 Uiso 1 1 calc R . .
C4 C 0.3011(4) 0.2156(3) -0.2820(9) 0.071(3) Uani 1 1 d . . .
H4A H 0.2934 0.2313 -0.3301 0.085 Uiso 1 1 calc R . .
C5 C 0.3410(3) 0.2261(3) -0.2789(7) 0.060(2) Uani 1 1 d . . .
C6 C 0.3744(4) 0.2595(3) -0.3366(9) 0.076(3) Uani 1 1 d . . .
H6A H 0.3700 0.2770 -0.3881 0.092 Uiso 1 1 calc R . .
C7 C 0.4129(4) 0.2673(3) -0.3199(9) 0.077(3) Uani 1 1 d . . .
H7A H 0.4338 0.2900 -0.3585 0.093 Uiso 1 1 calc R . .
C8 C 0.4217(3) 0.2412(3) -0.2445(8) 0.062(2) Uani 1 1 d . . .
H8A H 0.4477 0.2460 -0.2360 0.075 Uiso 1 1 calc R . .
C9 C 0.3898(3) 0.2085(2) -0.1846(7) 0.055(2) Uani 1 1 d . . .
C10 C 0.3507(3) 0.2015(2) -0.2023(7) 0.049(2) Uani 1 1 d . . .
C11 C 0.3431(2) 0.1494(2) -0.0735(7) 0.0421(18) Uani 1 1 d . . .
C12 C 0.3858(2) 0.1753(2) -0.1000(7) 0.0440(18) Uani 1 1 d . . .
C13 C 0.2917(2) 0.0891(2) 0.0276(8) 0.052(2) Uani 1 1 d . . .
H13A H 0.2750 0.0832 -0.0507 0.062 Uiso 1 1 calc R . .
H13B H 0.2818 0.0998 0.0955 0.062 Uiso 1 1 calc R . .
C14 C 0.2904(2) 0.0515(2) 0.0775(8) 0.050(2) Uani 1 1 d . . .
H14A H 0.2657 0.0354 0.1259 0.060 Uiso 1 1 calc R . .
H14B H 0.2909 0.0360 0.0026 0.060 Uiso 1 1 calc R . .
C15 C 0.3268(3) 0.0252(2) 0.1912(8) 0.065(2) Uani 1 1 d . . .
H15A H 0.3033 0.0063 0.2390 0.097 Uiso 1 1 calc R . .
H15B H 0.3501 0.0319 0.2433 0.097 Uiso 1 1 calc R . .
H15C H 0.3282 0.0136 0.1085 0.097 Uiso 1 1 calc R . .
C16 C 0.3199(3) 0.0779(3) 0.2923(8) 0.073(3) Uani 1 1 d . . .
H16A H 0.2965 0.0578 0.3371 0.110 Uiso 1 1 calc R . .
H16B H 0.3172 0.1009 0.2758 0.110 Uiso 1 1 calc R . .
H16C H 0.3430 0.0854 0.3469 0.110 Uiso 1 1 calc R . .
C17 C 0.4518(2) 0.1872(2) -0.0686(8) 0.051(2) Uani 1 1 d . . .
C18 C 0.4759(3) 0.2239(3) -0.0076(9) 0.064(2) Uani 1 1 d . . .
C19 C 0.5171(3) 0.2439(3) -0.0239(11) 0.082(3) Uani 1 1 d . . .
H19A H 0.5335 0.2684 0.0166 0.098 Uiso 1 1 calc R . .
C20 C 0.5333(3) 0.2253(4) -0.1049(11) 0.087(3) Uani 1 1 d . . .
H20A H 0.5608 0.2381 -0.1174 0.105 Uiso 1 1 calc R . .
C21 C 0.5100(3) 0.1898(3) -0.1641(10) 0.082(3) Uani 1 1 d . . .
H21A H 0.5214 0.1785 -0.2173 0.098 Uiso 1 1 calc R . .
C22 C 0.4696(3) 0.1705(3) -0.1457(9) 0.064(2) Uani 1 1 d . . .
H22A H 0.4537 0.1457 -0.1855 0.076 Uiso 1 1 calc R . .
C23 C 0.4783(3) 0.2547(3) 0.2483(9) 0.067(3) Uani 1 1 d . . .
C24 C 0.4872(3) 0.2271(3) 0.3025(12) 0.091(3) Uani 1 1 d . . .
H24A H 0.4829 0.2048 0.2542 0.110 Uiso 1 1 calc R . .
C25 C 0.5025(4) 0.2334(4) 0.4291(14) 0.114(4) Uani 1 1 d . . .
H25A H 0.5094 0.2154 0.4649 0.137 Uiso 1 1 calc R . .
C26 C 0.5077(4) 0.2647(4) 0.5022(14) 0.119(5) Uani 1 1 d . . .
H26A H 0.5171 0.2678 0.5891 0.143 Uiso 1 1 calc R . .
C27 C 0.4991(4) 0.2920(4) 0.4474(14) 0.108(4) Uani 1 1 d . . .
H27A H 0.5036 0.3142 0.4970 0.129 Uiso 1 1 calc R . .
C28 C 0.4838(3) 0.2873(3) 0.3204(11) 0.077(3) Uani 1 1 d . . .
H28A H 0.4775 0.3057 0.2847 0.092 Uiso 1 1 calc R . .

loop_
_atom_site_aniso_label
_atom_site_aniso_U_11
_atom_site_aniso_U_22
_atom_site_aniso_U_33
_atom_site_aniso_U_23
_atom_site_aniso_U_13
_atom_site_aniso_U_12
Fe1 0.0492(7) 0.0450(7) 0.0465(7) 0.0027(5) -0.0036(5) 0.0271(6)
Cl1 0.0598(14) 0.0663(14) 0.0649(14) 0.0006(11) -0.0186(11) 0.0285(12)
Cl2 0.0690(14) 0.0597(13) 0.0474(12) -0.0033(10) -0.0025(10) 0.0392(11)
S1 0.0741(17) 0.0766(18) 0.097(2) -0.0247(15) -0.0087(15) 0.0435(15)
N1 0.051(4) 0.042(4) 0.044(4) 0.004(3) 0.000(3) 0.025(3)
N2 0.047(4) 0.047(4) 0.051(4) 0.003(3) -0.003(3) 0.025(3)
N3 0.059(4) 0.038(3) 0.039(3) -0.006(3) -0.011(3) 0.023(3)
C1 0.070(6) 0.050(5) 0.045(5) -0.008(4) -0.009(4) 0.041(5)
C2 0.075(6) 0.059(6) 0.063(6) -0.013(4) -0.019(5) 0.047(5)
C3 0.105(9) 0.093(8) 0.074(7) -0.022(6) -0.031(7) 0.072(8)
C4 0.111(9) 0.089(8) 0.047(5) -0.019(5) -0.025(6) 0.076(7)
C5 0.112(8) 0.049(5) 0.031(4) -0.009(4) -0.013(5) 0.051(6)
C6 0.148(11) 0.053(6) 0.048(5) -0.011(5) -0.015(6) 0.065(7)
C7 0.124(10) 0.040(5) 0.058(6) 0.008(4) 0.000(6) 0.034(6)
C8 0.086(7) 0.055(5) 0.044(5) -0.002(4) 0.000(5) 0.033(5)
C9 0.089(7) 0.038(5) 0.039(5) 0.003(4) 0.005(4) 0.034(5)
C10 0.076(6) 0.048(5) 0.035(4) -0.018(4) -0.017(4) 0.040(5)
C11 0.057(5) 0.039(4) 0.033(4) -0.005(3) -0.007(4) 0.026(4)
C12 0.065(5) 0.037(4) 0.037(4) 0.006(3) 0.007(4) 0.031(4)
C13 0.053(5) 0.065(6) 0.048(5) 0.000(4) -0.001(4) 0.038(5)
C14 0.046(5) 0.041(4) 0.062(5) -0.001(4) -0.013(4) 0.021(4)
C15 0.076(6) 0.052(5) 0.062(6) 0.016(4) -0.004(5) 0.028(5)
C16 0.082(7) 0.088(7) 0.039(5) -0.014(5) -0.008(5) 0.035(6)
C17 0.058(5) 0.045(5) 0.052(5) 0.004(4) 0.002(4) 0.026(4)
C18 0.060(6) 0.062(6) 0.077(6) -0.002(5) 0.007(5) 0.035(5)
C19 0.061(6) 0.074(7) 0.105(8) 0.004(6) 0.010(6) 0.029(6)
C20 0.054(6) 0.092(8) 0.114(9) 0.008(7) 0.023(6) 0.036(6)
C21 0.083(8) 0.091(8) 0.081(7) 0.006(6) 0.023(6) 0.051(7)
C22 0.070(7) 0.053(5) 0.072(6) 0.004(5) 0.003(5) 0.033(5)
C23 0.055(6) 0.062(6) 0.076(6) -0.021(5) -0.005(5) 0.023(5)
C24 0.115(9) 0.074(7) 0.109(10) -0.025(7) -0.014(8) 0.065(7)
C25 0.153(12) 0.087(9) 0.117(11) -0.020(8) -0.041(10) 0.071(9)
C26 0.148(13) 0.113(11) 0.102(10) -0.031(9) -0.032(9) 0.070(10)
C27 0.111(10) 0.086(9) 0.107(10) -0.036(8) -0.013(8) 0.035(8)
C28 0.076(7) 0.056(6) 0.091(8) -0.018(5) -0.004(6) 0.027(5)

loop_
_atom_type_symbol
_atom_type_description
_atom_type_scat_dispersion_real
_atom_type_scat_dispersion_imag
_atom_type_scat_source
C C 0.0033 0.0016 'International Tables Vol C Tables 4.2.6.8 and 6.1.1.4'
H H 0.0000 0.0000 'International Tables Vol C Tables 4.2.6.8 and 6.1.1.4'
N N 0.0061 0.0033 'International Tables Vol C Tables 4.2.6.8 and 6.1.1.4'
S S 0.1246 0.1234 'International Tables Vol C Tables 4.2.6.8 and 6.1.1.4'
Cl Cl 0.1484 0.1585 'International Tables Vol C Tables 4.2.6.8 and 6.1.1.4'
Fe Fe 0.3463 0.8444 'International Tables Vol C Tables 4.2.6.8 and 6.1.1.4'

loop_
_geom_angle_atom_site_label_1
_geom_angle_atom_site_label_2
_geom_angle_atom_site_label_3
_geom_angle
_geom_angle_site_symmetry_1
_geom_angle_site_symmetry_3
_geom_angle_publ_flag
N1 Fe1 N2 75.6(2) . . ?
N1 Fe1 N3 75.7(2) . . ?
N2 Fe1 N3 149.0(2) . . ?
N1 Fe1 Cl1 143.45(18) . . ?
N2 Fe1 Cl1 96.26(17) . . ?
N3 Fe1 Cl1 99.72(17) . . ?
N1 Fe1 Cl2 103.65(17) . . ?
N2 Fe1 Cl2 97.71(17) . . ?
N3 Fe1 Cl2 100.30(16) . . ?
Cl1 Fe1 Cl2 112.80(9) . . ?
C18 S1 C23 103.4(4) . . ?
C11 N1 C13 123.1(6) . . ?
C11 N1 Fe1 117.5(5) . . ?
C13 N1 Fe1 119.2(5) . . ?
C12 N2 C17 122.7(6) . . ?
C12 N2 Fe1 112.3(5) . . ?
C17 N2 Fe1 124.9(5) . . ?
C14 N3 C16 110.4(6) . . ?
C14 N3 C15 108.8(6) . . ?
C16 N3 C15 108.9(6) . . ?
C14 N3 Fe1 105.9(4) . . ?
C16 N3 Fe1 111.8(5) . . ?
C15 N3 Fe1 111.0(5) . . ?
C2 C1 C10 118.8(8) . . ?
C2 C1 C11 136.4(8) . . ?
C10 C1 C11 104.7(7) . . ?
C1 C2 C3 119.9(10) . . ?
C4 C3 C2 121.6(10) . . ?
C3 C4 C5 121.3(9) . . ?
C4 C5 C10 116.5(9) . . ?
C4 C5 C6 129.2(9) . . ?
C10 C5 C6 114.3(9) . . ?
C7 C6 C5 122.8(9) . . ?
C6 C7 C8 121.5(10) . . ?
C9 C8 C7 117.3(9) . . ?
C8 C9 C10 120.0(8) . . ?
C8 C9 C12 134.4(9) . . ?
C10 C9 C12 105.6(7) . . ?
C9 C10 C1 114.2(7) . . ?
C9 C10 C5 124.1(9) . . ?
C1 C10 C5 121.7(8) . . ?
N1 C11 C12 116.9(7) . . ?
N1 C11 C1 134.5(8) . . ?
C12 C11 C1 108.6(6) . . ?
N2 C12 C11 117.5(6) . . ?
N2 C12 C9 135.6(8) . . ?
C11 C12 C9 106.9(7) . . ?
N1 C13 C14 107.9(6) . . ?
N3 C14 C13 110.3(6) . . ?
C18 C17 C22 119.0(8) . . ?
C18 C17 N2 123.4(7) . . ?
C22 C17 N2 117.6(7) . . ?
C19 C18 C17 120.8(8) . . ?
C19 C18 S1 118.6(7) . . ?
C17 C18 S1 120.6(7) . . ?
C18 C19 C20 117.3(10) . . ?
C21 C20 C19 122.0(10) . . ?
C20 C21 C22 119.8(10) . . ?
C21 C22 C17 121.1(9) . . ?
C28 C23 C24 120.8(10) . . ?
C28 C23 S1 116.6(8) . . ?
C24 C23 S1 122.3(7) . . ?
C25 C24 C23 118.8(10) . . ?
C26 C25 C24 121.7(12) . . ?
C25 C26 C27 119.1(13) . . ?
C26 C27 C28 121.7(12) . . ?
C23 C28 C27 117.9(11) . . ?

loop_
_geom_bond_atom_site_label_1
_geom_bond_atom_site_label_2
_geom_bond_distance
_geom_bond_site_symmetry_2
_geom_bond_publ_flag
Fe1 N1 2.090(6) . ?
Fe1 N2 2.215(6) . ?
Fe1 N3 2.219(6) . ?
Fe1 Cl1 2.273(2) . ?
Fe1 Cl2 2.299(2) . ?
S1 C18 1.784(9) . ?
S1 C23 1.807(10) . ?
N1 C11 1.281(9) . ?
N1 C13 1.449(9) . ?
N2 C12 1.298(9) . ?
N2 C17 1.406(10) . ?
N3 C14 1.469(9) . ?
N3 C16 1.475(10) . ?
N3 C15 1.477(9) . ?
C1 C2 1.355(11) . ?
C1 C10 1.408(11) . ?
C1 C11 1.476(10) . ?
C2 C3 1.376(12) . ?
C3 C4 1.365(14) . ?
C4 C5 1.382(13) . ?
C5 C10 1.411(11) . ?
C5 C6 1.413(14) . ?
C6 C7 1.374(14) . ?
C7 C8 1.429(12) . ?
C8 C9 1.383(11) . ?
C9 C10 1.406(11) . ?
C9 C12 1.481(10) . ?
C11 C12 1.462(10) . ?
C13 C14 1.509(10) . ?
C17 C18 1.389(11) . ?
C17 C22 1.391(11) . ?
C18 C19 1.386(12) . ?
C19 C20 1.418(13) . ?
C20 C21 1.344(14) . ?
C21 C22 1.363(12) . ?
C23 C28 1.376(12) . ?
C23 C24 1.383(13) . ?
C24 C25 1.373(15) . ?
C25 C26 1.341(15) . ?
C26 C27 1.369(16) . ?
C27 C28 1.381(15) . ?

loop_
_geom_torsion_atom_site_label_1
_geom_torsion_atom_site_label_2
_geom_torsion_atom_site_label_3
_geom_torsion_atom_site_label_4
_geom_torsion
_geom_torsion_site_symmetry_1
_geom_torsion_site_symmetry_2
_geom_torsion_site_symmetry_3
_geom_torsion_site_symmetry_4
_geom_torsion_publ_flag
N2 Fe1 N1 C11 2.9(5) . . . . ?
N3 Fe1 N1 C11 171.0(6) . . . . ?
Cl1 Fe1 N1 C11 83.9(6) . . . . ?
Cl2 Fe1 N1 C11 -91.7(5) . . . . ?
N2 Fe1 N1 C13 179.7(6) . . . . ?
N3 Fe1 N1 C13 -12.3(5) . . . . ?
Cl1 Fe1 N1 C13 -99.4(6) . . . . ?
Cl2 Fe1 N1 C13 85.1(5) . . . . ?
N1 Fe1 N2 C12 -3.3(5) . . . . ?
N3 Fe1 N2 C12 -26.2(8) . . . . ?
Cl1 Fe1 N2 C12 -147.0(5) . . . . ?
Cl2 Fe1 N2 C12 98.9(5) . . . . ?
N1 Fe1 N2 C17 179.7(6) . . . . ?
N3 Fe1 N2 C17 156.8(6) . . . . ?
Cl1 Fe1 N2 C17 36.0(6) . . . . ?
Cl2 Fe1 N2 C17 -78.1(6) . . . . ?
N1 Fe1 N3 C14 33.0(4) . . . . ?
N2 Fe1 N3 C14 55.9(6) . . . . ?
Cl1 Fe1 N3 C14 175.9(4) . . . . ?
Cl2 Fe1 N3 C14 -68.6(4) . . . . ?
N1 Fe1 N3 C16 -87.3(5) . . . . ?
N2 Fe1 N3 C16 -64.4(7) . . . . ?
Cl1 Fe1 N3 C16 55.6(5) . . . . ?
Cl2 Fe1 N3 C16 171.1(5) . . . . ?
N1 Fe1 N3 C15 150.9(5) . . . . ?
N2 Fe1 N3 C15 173.8(5) . . . . ?
Cl1 Fe1 N3 C15 -66.2(5) . . . . ?
Cl2 Fe1 N3 C15 49.3(5) . . . . ?
C10 C1 C2 C3 3.0(12) . . . . ?
C11 C1 C2 C3 179.8(9) . . . . ?
C1 C2 C3 C4 -1.1(14) . . . . ?
C2 C3 C4 C5 0.1(14) . . . . ?
C3 C4 C5 C10 -1.1(12) . . . . ?
C3 C4 C5 C6 -177.5(9) . . . . ?
C4 C5 C6 C7 176.7(9) . . . . ?
C10 C5 C6 C7 0.2(12) . . . . ?
C5 C6 C7 C8 1.4(14) . . . . ?
C6 C7 C8 C9 -2.4(13) . . . . ?
C7 C8 C9 C10 1.7(11) . . . . ?
C7 C8 C9 C12 -179.7(8) . . . . ?
C8 C9 C10 C1 179.1(7) . . . . ?
C12 C9 C10 C1 0.1(9) . . . . ?
C8 C9 C10 C5 -0.1(12) . . . . ?
C12 C9 C10 C5 -179.1(7) . . . . ?
C2 C1 C10 C9 176.7(7) . . . . ?
C11 C1 C10 C9 -1.0(9) . . . . ?
C2 C1 C10 C5 -4.0(11) . . . . ?
C11 C1 C10 C5 178.2(6) . . . . ?
C4 C5 C10 C9 -177.8(7) . . . . ?
C6 C5 C10 C9 -0.9(11) . . . . ?
C4 C5 C10 C1 3.0(11) . . . . ?
C6 C5 C10 C1 180.0(7) . . . . ?
C13 N1 C11 C12 -178.8(6) . . . . ?
Fe1 N1 C11 C12 -2.2(8) . . . . ?
C13 N1 C11 C1 0.4(13) . . . . ?
Fe1 N1 C11 C1 177.0(7) . . . . ?
C2 C1 C11 N1 5.1(16) . . . . ?
C10 C1 C11 N1 -177.8(8) . . . . ?
C2 C1 C11 C12 -175.6(9) . . . . ?
C10 C1 C11 C12 1.5(8) . . . . ?
C17 N2 C12 C11 -179.7(7) . . . . ?
Fe1 N2 C12 C11 3.3(8) . . . . ?
C17 N2 C12 C9 1.9(13) . . . . ?
Fe1 N2 C12 C9 -175.1(7) . . . . ?
N1 C11 C12 N2 -0.9(10) . . . . ?
C1 C11 C12 N2 179.7(6) . . . . ?
N1 C11 C12 C9 177.9(6) . . . . ?
C1 C11 C12 C9 -1.5(8) . . . . ?
C8 C9 C12 N2 0.6(16) . . . . ?
C10 C9 C12 N2 179.4(8) . . . . ?
C8 C9 C12 C11 -177.9(8) . . . . ?
C10 C9 C12 C11 0.9(8) . . . . ?
C11 N1 C13 C14 165.5(7) . . . . ?
Fe1 N1 C13 C14 -11.0(8) . . . . ?
C16 N3 C14 C13 71.1(8) . . . . ?
C15 N3 C14 C13 -169.4(7) . . . . ?
Fe1 N3 C14 C13 -50.0(7) . . . . ?
N1 C13 C14 N3 40.9(8) . . . . ?
C12 N2 C17 C18 71.3(11) . . . . ?
Fe1 N2 C17 C18 -112.1(8) . . . . ?
C12 N2 C17 C22 -112.5(9) . . . . ?
Fe1 N2 C17 C22 64.2(9) . . . . ?
C22 C17 C18 C19 0.5(14) . . . . ?
N2 C17 C18 C19 176.7(8) . . . . ?
C22 C17 C18 S1 178.1(6) . . . . ?
N2 C17 C18 S1 -5.7(12) . . . . ?
C23 S1 C18 C19 -58.5(9) . . . . ?
C23 S1 C18 C17 123.8(8) . . . . ?
C17 C18 C19 C20 0.1(15) . . . . ?
S1 C18 C19 C20 -177.6(8) . . . . ?
C18 C19 C20 C21 0.0(17) . . . . ?
C19 C20 C21 C22 -0.6(17) . . . . ?
C20 C21 C22 C17 1.2(15) . . . . ?
C18 C17 C22 C21 -1.2(13) . . . . ?
N2 C17 C22 C21 -177.6(8) . . . . ?
C18 S1 C23 C28 149.1(8) . . . . ?
C18 S1 C23 C24 -37.0(10) . . . . ?
C28 C23 C24 C25 -1.2(17) . . . . ?
S1 C23 C24 C25 -174.9(10) . . . . ?
C23 C24 C25 C26 2(2) . . . . ?
C24 C25 C26 C27 -3(2) . . . . ?
C25 C26 C27 C28 2(2) . . . . ?
C24 C23 C28 C27 0.9(16) . . . . ?
S1 C23 C28 C27 174.9(8) . . . . ?
C26 C27 C28 C23 -1.4(19) . . . . ?
